data_7132728
loop_
_publ_author_name
'Li, Kai'
'Rajeshkumar, Thayalan'
'Zhao, Yue'
'Wang, Tianwei'
'Maron, Laurent'
'Zhu, Congqing'

_publ_section_title
;
 Temperature induced single-crystal to single-crystal transformation of
 uranium azide complexes.
;
_journal_issue 21
_journal_name_full 'Chemical communications (Cambridge, England)'
_journal_page_first 2966
_journal_page_last 2969
_journal_paper_doi 10.1039/d4cc00546e
_journal_volume 60
_journal_year 2024
_chemical_formula_moiety 'C40 H96 N20 P4 U2'
_chemical_formula_sum 'C40 H96 N20 P4 U2'
_chemical_formula_weight 1457.30
_chemical_name_systematic 3
_space_group_crystal_system orthorhombic
_space_group_IT_number 18
_space_group_name_Hall 'P 2 2ab'
_space_group_name_H-M_alt 'P 21 21 2'
_atom_sites_solution_hydrogens geom
_audit_creation_date 2024-01-29
_audit_creation_method
;
Olex2 1.5
(compiled 2023.08.24 svn.re1ec1418 for OlexSys, GUI svn.r6817)
;
_audit_update_record
;
2024-01-31 deposited with the CCDC.	2024-02-15 downloaded from the CCDC.
;
_cell_angle_alpha 90
_cell_angle_beta 90
_cell_angle_gamma 90
_cell_formula_units_Z 2
_cell_length_a 10.5757(4)
_cell_length_b 27.8005(13)
_cell_length_c 10.3708(4)
_cell_measurement_reflns_used 9912
_cell_measurement_temperature 193.0
_cell_measurement_theta_max 25.35
_cell_measurement_theta_min 2.42
_cell_volume 3049.1(2)
_computing_cell_refinement 'SAINT v8.37A (Bruker, 2015)'
_computing_data_reduction 'SAINT v8.37A (Bruker, 2015)'
_computing_molecular_graphics 'Olex2 1.5 (Dolomanov et al., 2009)'
_computing_publication_material 'Olex2 1.5 (Dolomanov et al., 2009)'
_computing_structure_refinement 'SHELXL 2014/7 (Sheldrick, 2015)'
_computing_structure_solution 'olex2.solve 1.5 (Bourhis et al., 2015)'
_diffrn_ambient_temperature 193.00
_diffrn_measured_fraction_theta_full 0.999
_diffrn_measured_fraction_theta_max 0.999
_diffrn_measurement_device_type 'Bruker APEX-II CCD'
_diffrn_measurement_method '\f and \w scans'
_diffrn_radiation_type MoK\a
_diffrn_radiation_wavelength 0.71073
_diffrn_reflns_av_R_equivalents 0.0604
_diffrn_reflns_av_unetI/netI 0.0566
_diffrn_reflns_Laue_measured_fraction_full 0.999
_diffrn_reflns_Laue_measured_fraction_max 0.999
_diffrn_reflns_limit_h_max 12
_diffrn_reflns_limit_h_min -12
_diffrn_reflns_limit_k_max 33
_diffrn_reflns_limit_k_min -27
_diffrn_reflns_limit_l_max 12
_diffrn_reflns_limit_l_min -12
_diffrn_reflns_number 24195
_diffrn_reflns_point_group_measured_fraction_full 0.998
_diffrn_reflns_point_group_measured_fraction_max 0.998
_diffrn_reflns_theta_full 25.242
_diffrn_reflns_theta_max 25.360
_diffrn_reflns_theta_min 1.964
_exptl_absorpt_coefficient_mu 5.454
_exptl_absorpt_correction_T_max 0.7452
_exptl_absorpt_correction_T_min 0.5743
_exptl_absorpt_correction_type multi-scan
_exptl_absorpt_process_details
;
SADABS-2016/2 (Bruker,2016/2) was used for absorption correction.
wR2(int) was 0.1021 before and 0.0828 after correction.
The Ratio of minimum to maximum transmission is 0.7707.
The \l/2 correction factor is Not present.
;
_exptl_crystal_colour 'metallic greenish green'
_exptl_crystal_colour_lustre metallic
_exptl_crystal_colour_modifier greenish
_exptl_crystal_colour_primary green
_exptl_crystal_density_diffrn 1.587
_exptl_crystal_description block
_exptl_crystal_F_000 1440
_exptl_crystal_size_max 0.18
_exptl_crystal_size_mid 0.16
_exptl_crystal_size_min 0.16
_refine_diff_density_max 0.589
_refine_diff_density_min -0.445
_refine_diff_density_rms 0.092
_refine_ls_abs_structure_details
;
 Flack x determined using 2076 quotients [(I+)-(I-)]/[(I+)+(I-)]
 (Parsons, Flack and Wagner, Acta Cryst. B69 (2013) 249-259).
;
_refine_ls_abs_structure_Flack 0.016(6)
_refine_ls_extinction_method none
_refine_ls_goodness_of_fit_ref 0.970
_refine_ls_hydrogen_treatment constr
_refine_ls_matrix_type full
_refine_ls_number_parameters 311
_refine_ls_number_reflns 5586
_refine_ls_number_restraints 0
_refine_ls_restrained_S_all 0.970
_refine_ls_R_factor_all 0.0324
_refine_ls_R_factor_gt 0.0267
_refine_ls_shift/su_max 0.001
_refine_ls_shift/su_mean 0.000
_refine_ls_structure_factor_coef Fsqd
_refine_ls_weighting_details 'w=1/[\s^2^(Fo^2^)] where P=(Fo^2^+2Fc^2^)/3'
_refine_ls_weighting_scheme calc
_refine_ls_wR_factor_gt 0.0503
_refine_ls_wR_factor_ref 0.0524
_reflns_Friedel_coverage 0.758
_reflns_Friedel_fraction_full 0.997
_reflns_Friedel_fraction_max 0.997
_reflns_number_gt 5131
_reflns_number_total 5586
_reflns_threshold_expression 'I > 2\s(I)'
_cod_data_source_file d4cc00546e2.cif
_cod_data_source_block lk-1_a_CCDC3
_cod_depositor_comments 'Adding full bibliography for 7132717--7132729.cif.'
_cod_database_code 7132728
_shelx_shelxl_version_number 2014/7
_shelx_space_group_comment
;
The symmetry employed for this shelxl refinement is uniquely defined
by the following loop, which should always be used as a source of
symmetry information in preference to the above space-group names.
They are only intended as comments.
;
_shelx_estimated_absorpt_t_max 0.476
_shelx_estimated_absorpt_t_min 0.440
_olex2_refinement_description
;
1. Fixed Uiso
 At 1.2 times of:
  All C(H) groups, All C(H,H) groups
 At 1.5 times of:
  All C(H,H,H) groups
2.a Ternary CH refined with riding coordinates:
 C5(H5), C15(H15), C18(H18), C8(H8)
2.b Secondary CH2 refined with riding coordinates:
 C3(H3A,H3B), C13(H13A,H13B), C14(H14A,H14B), C4(H4A,H4B)
2.c Idealised Me refined as rotating group:
 C1(H1A,H1B,H1C), C11(H11A,H11B,H11C), C6(H6A,H6B,H6C), C19(H19A,H19B,H19C),
 C16(H16A,H16B,H16C), C20(H20A,H20B,H20C), C17(H17A,H17B,H17C), C2(H2A,H2B,H2C),
  C12(H12A,H12B,H12C), C9(H9A,H9B,H9C), C7(H7A,H7B,H7C), C10(H10A,H10B,H10C)
;
_olex2_submission_special_instructions 'No special instructions were received'

loop_
_space_group_symop_operation_xyz
'x, y, z'
'-x, -y, z'
'-x+1/2, y+1/2, -z'
'x+1/2, -y+1/2, -z'

loop_
_atom_site_label
_atom_site_type_symbol
_atom_site_fract_x
_atom_site_fract_y
_atom_site_fract_z
_atom_site_U_iso_or_equiv
_atom_site_adp_type
_atom_site_occupancy
_atom_site_site_symmetry_order
_atom_site_calc_flag
_atom_site_refinement_flags_posn
_atom_site_refinement_flags_adp
_atom_site_refinement_flags_occupancy
_atom_site_disorder_assembly
_atom_site_disorder_group
U1 U 0.58203(2) 0.38930(2) 0.35755(2) 0.02081(7) Uani 1 1 d . . . . .
P2 P 0.79563(17) 0.40898(8) 0.53504(18) 0.0243(5) Uani 1 1 d . . . . .
P1 P 0.37617(17) 0.35474(8) 0.18471(18) 0.0275(5) Uani 1 1 d . . . . .
N9 N 0.5000 0.5000 0.4989(7) 0.019(2) Uani 1 2 d S T P . .
N3 N 0.7331(5) 0.3861(3) 0.1287(5) 0.0313(14) Uani 1 1 d . . . . .
N2 N 0.3785(5) 0.3667(2) 0.3419(5) 0.0261(14) Uani 1 1 d . . . . .
N1 N 0.4707(6) 0.3528(3) 0.5837(6) 0.0314(17) Uani 1 1 d . . . . .
N4 N 0.7880(5) 0.4114(2) 0.3748(5) 0.0265(14) Uani 1 1 d . . . . .
N11 N 0.5000 0.5000 0.2237(8) 0.024(2) Uani 1 2 d S T P . .
C3 C 0.3353(7) 0.3659(3) 0.5691(7) 0.0309(19) Uani 1 1 d . . . . .
H3A H 0.3254 0.4011 0.5811 0.037 Uiso 1 1 calc R U . . .
H3B H 0.2850 0.3495 0.6366 0.037 Uiso 1 1 calc R U . . .
N5 N 0.6377(6) 0.3082(3) 0.3404(6) 0.0353(16) Uani 1 1 d . . . . .
N10 N 0.5505(6) 0.4626(3) 0.2218(6) 0.0331(17) Uani 1 1 d . . . . .
N8 N 0.5088(6) 0.4582(3) 0.5009(6) 0.0275(16) Uani 1 1 d . . . . .
C13 C 0.8293(7) 0.4240(3) 0.1513(8) 0.036(2) Uani 1 1 d . . . . .
H13A H 0.7890 0.4560 0.1458 0.043 Uiso 1 1 calc R U . . .
H13B H 0.8953 0.4221 0.0838 0.043 Uiso 1 1 calc R U . . .
N6 N 0.6588(6) 0.2688(3) 0.3015(7) 0.0335(17) Uani 1 1 d . . . . .
C5 C 0.2322(7) 0.3838(3) 0.1164(6) 0.0351(19) Uani 1 1 d . . . . .
H5 H 0.1561 0.3680 0.1550 0.042 Uiso 1 1 calc R U . . .
C15 C 0.8454(7) 0.4696(3) 0.5977(7) 0.033(2) Uani 1 1 d . . . . .
H15 H 0.9378 0.4682 0.6175 0.040 Uiso 1 1 calc R U . . .
C1 C 0.5173(7) 0.3711(3) 0.7073(7) 0.045(3) Uani 1 1 d . . . . .
H1A H 0.6068 0.3626 0.7172 0.067 Uiso 1 1 calc R U . . .
H1B H 0.4684 0.3567 0.7777 0.067 Uiso 1 1 calc R U . . .
H1C H 0.5080 0.4061 0.7097 0.067 Uiso 1 1 calc R U . . .
C18 C 0.9329(7) 0.3708(3) 0.5786(7) 0.0349(19) Uani 1 1 d . . . . .
H18 H 1.0106 0.3860 0.5417 0.042 Uiso 1 1 calc R U . . .
C11 C 0.6648(7) 0.3976(4) 0.0083(6) 0.047(3) Uani 1 1 d . . . . .
H11A H 0.6017 0.3727 -0.0089 0.070 Uiso 1 1 calc R U . . .
H11B H 0.7249 0.3991 -0.0635 0.070 Uiso 1 1 calc R U . . .
H11C H 0.6225 0.4288 0.0174 0.070 Uiso 1 1 calc R U . . .
C6 C 0.2298(7) 0.4367(3) 0.1510(9) 0.045(2) Uani 1 1 d . . . . .
H6A H 0.2336 0.4403 0.2449 0.068 Uiso 1 1 calc R U . . .
H6B H 0.1515 0.4512 0.1186 0.068 Uiso 1 1 calc R U . . .
H6C H 0.3027 0.4528 0.1118 0.068 Uiso 1 1 calc R U . . .
C19 C 0.9496(8) 0.3677(4) 0.7250(7) 0.057(3) Uani 1 1 d . . . . .
H19A H 0.9634 0.4000 0.7601 0.086 Uiso 1 1 calc R U . . .
H19B H 1.0227 0.3474 0.7450 0.086 Uiso 1 1 calc R U . . .
H19C H 0.8735 0.3538 0.7637 0.086 Uiso 1 1 calc R U . . .
C16 C 0.8248(7) 0.5090(3) 0.5002(7) 0.036(2) Uani 1 1 d . . . . .
H16A H 0.8884 0.5064 0.4318 0.054 Uiso 1 1 calc R U . . .
H16B H 0.8324 0.5403 0.5426 0.054 Uiso 1 1 calc R U . . .
H16C H 0.7402 0.5058 0.4626 0.054 Uiso 1 1 calc R U . . .
C14 C 0.8891(6) 0.4178(3) 0.2818(6) 0.037(2) Uani 1 1 d . . . . .
H14A H 0.9456 0.3895 0.2819 0.044 Uiso 1 1 calc R U . . .
H14B H 0.9398 0.4466 0.3039 0.044 Uiso 1 1 calc R U . . .
N7 N 0.6793(7) 0.2308(3) 0.2641(9) 0.061(2) Uani 1 1 d . . . . .
C20 C 0.9199(9) 0.3212(3) 0.5206(8) 0.052(2) Uani 1 1 d . . . . .
H20A H 0.8488 0.3044 0.5612 0.078 Uiso 1 1 calc R U . . .
H20B H 0.9979 0.3030 0.5353 0.078 Uiso 1 1 calc R U . . .
H20C H 0.9046 0.3240 0.4277 0.078 Uiso 1 1 calc R U . . .
C4 C 0.2862(7) 0.3520(3) 0.4387(7) 0.039(2) Uani 1 1 d . . . . .
H4A H 0.2732 0.3167 0.4347 0.047 Uiso 1 1 calc R U . . .
H4B H 0.2042 0.3680 0.4222 0.047 Uiso 1 1 calc R U . . .
C17 C 0.7752(8) 0.4813(3) 0.7228(7) 0.050(3) Uani 1 1 d . . . . .
H17A H 0.6842 0.4828 0.7058 0.075 Uiso 1 1 calc R U . . .
H17B H 0.8044 0.5123 0.7562 0.075 Uiso 1 1 calc R U . . .
H17C H 0.7922 0.4561 0.7867 0.075 Uiso 1 1 calc R U . . .
C2 C 0.4822(8) 0.3002(3) 0.5854(8) 0.046(2) Uani 1 1 d . . . . .
H2A H 0.4535 0.2872 0.5027 0.069 Uiso 1 1 calc R U . . .
H2B H 0.4300 0.2871 0.6551 0.069 Uiso 1 1 calc R U . . .
H2C H 0.5707 0.2913 0.5996 0.069 Uiso 1 1 calc R U . . .
C12 C 0.7983(8) 0.3397(3) 0.1132(8) 0.047(2) Uani 1 1 d . . . . .
H12A H 0.8377 0.3304 0.1951 0.071 Uiso 1 1 calc R U . . .
H12B H 0.8636 0.3426 0.0466 0.071 Uiso 1 1 calc R U . . .
H12C H 0.7370 0.3150 0.0876 0.071 Uiso 1 1 calc R U . . .
C8 C 0.3490(7) 0.2890(3) 0.1676(8) 0.036(2) Uani 1 1 d . . . . .
H8 H 0.3909 0.2738 0.2439 0.044 Uiso 1 1 calc R U . . .
C9 C 0.4199(9) 0.2696(3) 0.0486(8) 0.057(2) Uani 1 1 d . . . . .
H9A H 0.3793 0.2815 -0.0301 0.085 Uiso 1 1 calc R U . . .
H9B H 0.4176 0.2343 0.0491 0.085 Uiso 1 1 calc R U . . .
H9C H 0.5080 0.2805 0.0510 0.085 Uiso 1 1 calc R U . . .
C7 C 0.2258(9) 0.3781(4) -0.0305(7) 0.062(3) Uani 1 1 d . . . . .
H7A H 0.3043 0.3900 -0.0690 0.093 Uiso 1 1 calc R U . . .
H7B H 0.1541 0.3965 -0.0640 0.093 Uiso 1 1 calc R U . . .
H7C H 0.2149 0.3440 -0.0522 0.093 Uiso 1 1 calc R U . . .
C10 C 0.2123(7) 0.2711(4) 0.1697(9) 0.056(3) Uani 1 1 d . . . . .
H10A H 0.1712 0.2818 0.2495 0.084 Uiso 1 1 calc R U . . .
H10B H 0.2113 0.2359 0.1658 0.084 Uiso 1 1 calc R U . . .
H10C H 0.1666 0.2842 0.0953 0.084 Uiso 1 1 calc R U . . .

loop_
_atom_site_aniso_label
_atom_site_aniso_U_11
_atom_site_aniso_U_22
_atom_site_aniso_U_33
_atom_site_aniso_U_23
_atom_site_aniso_U_13
_atom_site_aniso_U_12
U1 0.02013(11) 0.01771(13) 0.02458(12) -0.00180(13) 0.00032(12) -0.00088(13)
P2 0.0209(9) 0.0227(12) 0.0293(10) -0.0014(9) -0.0014(8) -0.0015(8)
P1 0.0248(10) 0.0262(13) 0.0316(11) -0.0048(9) -0.0035(8) -0.0035(9)
N9 0.019(5) 0.024(7) 0.014(4) 0.000 0.000 0.001(4)
N3 0.039(3) 0.030(4) 0.025(3) -0.002(4) 0.005(3) -0.002(3)
N2 0.024(3) 0.033(4) 0.021(3) -0.005(3) -0.003(2) -0.004(3)
N1 0.033(4) 0.033(5) 0.029(3) 0.000(3) 0.001(3) -0.002(3)
N4 0.024(3) 0.030(4) 0.025(3) -0.005(3) 0.001(3) -0.001(3)
N11 0.025(5) 0.024(6) 0.023(5) 0.000 0.000 -0.006(5)
C3 0.029(4) 0.030(5) 0.034(4) 0.000(4) 0.002(3) -0.007(4)
N5 0.037(3) 0.024(4) 0.045(4) 0.001(4) 0.002(3) 0.003(3)
N10 0.034(4) 0.027(5) 0.039(4) 0.003(3) 0.006(3) 0.001(3)
N8 0.028(4) 0.020(5) 0.035(4) -0.001(3) 0.001(3) 0.002(3)
C13 0.039(4) 0.031(5) 0.037(4) 0.002(4) 0.024(4) -0.002(4)
N6 0.026(4) 0.023(5) 0.051(4) 0.006(4) 0.004(3) 0.007(3)
C5 0.032(4) 0.037(6) 0.036(4) -0.007(4) -0.007(3) -0.003(4)
C15 0.032(4) 0.026(5) 0.042(5) -0.003(4) -0.006(3) -0.006(4)
C1 0.050(5) 0.057(7) 0.027(4) 0.003(4) 0.003(4) -0.015(5)
C18 0.026(4) 0.036(5) 0.043(4) 0.001(4) -0.001(4) 0.006(4)
C11 0.049(5) 0.070(8) 0.022(4) -0.001(5) 0.005(3) -0.009(5)
C6 0.035(4) 0.042(6) 0.059(5) -0.006(5) -0.011(5) 0.010(4)
C19 0.053(6) 0.073(8) 0.046(5) -0.010(5) -0.019(4) 0.023(5)
C16 0.028(4) 0.029(5) 0.051(5) -0.002(4) -0.002(4) -0.005(4)
C14 0.024(4) 0.055(7) 0.032(4) -0.007(4) 0.011(3) -0.013(4)
N7 0.061(5) 0.019(5) 0.103(7) -0.012(5) 0.006(5) 0.010(4)
C20 0.054(5) 0.025(5) 0.078(6) -0.009(5) -0.019(6) 0.016(5)
C4 0.031(4) 0.044(6) 0.043(5) 0.003(4) -0.005(4) 0.000(4)
C17 0.062(6) 0.042(7) 0.045(5) -0.011(5) 0.001(5) -0.008(5)
C2 0.052(5) 0.042(7) 0.045(5) 0.015(5) 0.014(4) -0.004(5)
C12 0.064(6) 0.035(6) 0.042(6) -0.004(4) 0.020(4) 0.001(5)
C8 0.039(4) 0.027(5) 0.043(5) -0.007(4) -0.007(4) -0.005(4)
C9 0.057(5) 0.036(6) 0.077(6) -0.024(5) -0.005(6) -0.003(6)
C7 0.075(7) 0.071(9) 0.040(5) -0.017(5) -0.028(5) 0.014(6)
C10 0.055(6) 0.050(7) 0.063(7) -0.011(5) -0.007(5) -0.028(5)

loop_
_atom_type_symbol
_atom_type_description
_atom_type_scat_dispersion_real
_atom_type_scat_dispersion_imag
_atom_type_scat_source
C C 0.0033 0.0016 'International Tables Vol C Tables 4.2.6.8 and 6.1.1.4'
H H 0.0000 0.0000 'International Tables Vol C Tables 4.2.6.8 and 6.1.1.4'
N N 0.0061 0.0033 'International Tables Vol C Tables 4.2.6.8 and 6.1.1.4'
P P 0.1023 0.0942 'International Tables Vol C Tables 4.2.6.8 and 6.1.1.4'
U U -9.6767 9.6646 'International Tables Vol C Tables 4.2.6.8 and 6.1.1.4'

loop_
_geom_angle_atom_site_label_1
_geom_angle_atom_site_label_2
_geom_angle_atom_site_label_3
_geom_angle
_geom_angle_site_symmetry_1
_geom_angle_site_symmetry_3
_geom_angle_publ_flag
P2 U1 P1 171.81(6) . . ?
N3 U1 P2 95.45(12) . . ?
N3 U1 P1 84.22(12) . . ?
N2 U1 P2 145.67(15) . . ?
N2 U1 P1 33.57(14) . . ?
N2 U1 N3 117.78(18) . . ?
N2 U1 N1 63.81(19) . . ?
N2 U1 N4 179.3(2) . . ?
N2 U1 N5 88.0(2) . . ?
N2 U1 N10 93.4(2) . . ?
N2 U1 N8 87.8(2) . . ?
N1 U1 P2 82.40(13) . . ?
N1 U1 P1 94.55(13) . . ?
N1 U1 N3 156.0(2) . . ?
N4 U1 P2 33.91(14) . . ?
N4 U1 P1 146.70(15) . . ?
N4 U1 N3 62.48(18) . . ?
N4 U1 N1 115.67(19) . . ?
N4 U1 N5 91.4(2) . . ?
N4 U1 N10 87.3(2) . . ?
N4 U1 N8 92.4(2) . . ?
N5 U1 P2 91.90(16) . . ?
N5 U1 P1 80.05(16) . . ?
N5 U1 N3 76.5(2) . . ?
N5 U1 N1 79.7(2) . . ?
N5 U1 N10 141.0(2) . . ?
N5 U1 N8 147.9(2) . . ?
N10 U1 P2 107.52(15) . . ?
N10 U1 P1 80.01(15) . . ?
N10 U1 N3 68.4(2) . . ?
N10 U1 N1 135.1(2) . . ?
N10 U1 N8 71.03(19) . . ?
N8 U1 P2 74.37(14) . . ?
N8 U1 P1 111.82(14) . . ?
N8 U1 N3 132.6(2) . . ?
N8 U1 N1 70.0(2) . . ?
N4 P2 U1 49.53(19) . . ?
N4 P2 C15 108.8(3) . . ?
N4 P2 C18 107.7(3) . . ?
C15 P2 U1 126.3(3) . . ?
C18 P2 U1 130.0(3) . . ?
C18 P2 C15 102.1(4) . . ?
N2 P1 U1 48.33(18) . . ?
N2 P1 C5 107.4(3) . . ?
N2 P1 C8 107.0(3) . . ?
C5 P1 U1 133.3(3) . . ?
C8 P1 U1 119.2(3) . . ?
C8 P1 C5 105.3(4) . . ?
N8 N9 N8 178.0(10) . 2_665 ?
C13 N3 U1 103.3(4) . . ?
C11 N3 U1 114.9(4) . . ?
C11 N3 C13 108.4(7) . . ?
C12 N3 U1 112.3(4) . . ?
C12 N3 C13 108.6(6) . . ?
C12 N3 C11 109.1(6) . . ?
P1 N2 U1 98.1(2) . . ?
C4 N2 U1 132.1(4) . . ?
C4 N2 P1 127.4(5) . . ?
C3 N1 U1 103.3(4) . . ?
C1 N1 U1 117.6(4) . . ?
C1 N1 C3 109.1(7) . . ?
C1 N1 C2 107.9(7) . . ?
C2 N1 U1 109.6(5) . . ?
C2 N1 C3 109.1(6) . . ?
P2 N4 U1 96.6(3) . . ?
C14 N4 U1 133.5(4) . . ?
C14 N4 P2 129.3(5) . . ?
N10 N11 N10 178.1(11) . 2_665 ?
N1 C3 H3A 109.4 . . ?
N1 C3 H3B 109.4 . . ?
N1 C3 C4 111.2(7) . . ?
H3A C3 H3B 108.0 . . ?
C4 C3 H3A 109.4 . . ?
C4 C3 H3B 109.4 . . ?
N6 N5 U1 164.2(6) . . ?
N11 N10 U1 140.9(6) . . ?
N9 N8 U1 139.8(6) . . ?
N3 C13 H13A 109.5 . . ?
N3 C13 H13B 109.5 . . ?
N3 C13 C14 110.5(6) . . ?
H13A C13 H13B 108.1 . . ?
C14 C13 H13A 109.5 . . ?
C14 C13 H13B 109.5 . . ?
N7 N6 N5 179.9(11) . . ?
P1 C5 H5 108.5 . . ?
C6 C5 P1 110.2(5) . . ?
C6 C5 H5 108.5 . . ?
C6 C5 C7 109.6(8) . . ?
C7 C5 P1 111.7(6) . . ?
C7 C5 H5 108.5 . . ?
P2 C15 H15 108.0 . . ?
C16 C15 P2 112.3(5) . . ?
C16 C15 H15 108.0 . . ?
C16 C15 C17 110.3(7) . . ?
C17 C15 P2 110.3(6) . . ?
C17 C15 H15 108.0 . . ?
N1 C1 H1A 109.5 . . ?
N1 C1 H1B 109.5 . . ?
N1 C1 H1C 109.5 . . ?
H1A C1 H1B 109.5 . . ?
H1A C1 H1C 109.5 . . ?
H1B C1 H1C 109.5 . . ?
P2 C18 H18 108.0 . . ?
C19 C18 P2 111.4(6) . . ?
C19 C18 H18 108.0 . . ?
C20 C18 P2 110.7(6) . . ?
C20 C18 H18 108.0 . . ?
C20 C18 C19 110.7(7) . . ?
N3 C11 H11A 109.5 . . ?
N3 C11 H11B 109.5 . . ?
N3 C11 H11C 109.5 . . ?
H11A C11 H11B 109.5 . . ?
H11A C11 H11C 109.5 . . ?
H11B C11 H11C 109.5 . . ?
C5 C6 H6A 109.5 . . ?
C5 C6 H6B 109.5 . . ?
C5 C6 H6C 109.5 . . ?
H6A C6 H6B 109.5 . . ?
H6A C6 H6C 109.5 . . ?
H6B C6 H6C 109.5 . . ?
C18 C19 H19A 109.5 . . ?
C18 C19 H19B 109.5 . . ?
C18 C19 H19C 109.5 . . ?
H19A C19 H19B 109.5 . . ?
H19A C19 H19C 109.5 . . ?
H19B C19 H19C 109.5 . . ?
C15 C16 H16A 109.5 . . ?
C15 C16 H16B 109.5 . . ?
C15 C16 H16C 109.5 . . ?
H16A C16 H16B 109.5 . . ?
H16A C16 H16C 109.5 . . ?
H16B C16 H16C 109.5 . . ?
N4 C14 C13 107.6(5) . . ?
N4 C14 H14A 110.2 . . ?
N4 C14 H14B 110.2 . . ?
C13 C14 H14A 110.2 . . ?
C13 C14 H14B 110.2 . . ?
H14A C14 H14B 108.5 . . ?
C18 C20 H20A 109.5 . . ?
C18 C20 H20B 109.5 . . ?
C18 C20 H20C 109.5 . . ?
H20A C20 H20B 109.5 . . ?
H20A C20 H20C 109.5 . . ?
H20B C20 H20C 109.5 . . ?
N2 C4 C3 108.4(6) . . ?
N2 C4 H4A 110.0 . . ?
N2 C4 H4B 110.0 . . ?
C3 C4 H4A 110.0 . . ?
C3 C4 H4B 110.0 . . ?
H4A C4 H4B 108.4 . . ?
C15 C17 H17A 109.5 . . ?
C15 C17 H17B 109.5 . . ?
C15 C17 H17C 109.5 . . ?
H17A C17 H17B 109.5 . . ?
H17A C17 H17C 109.5 . . ?
H17B C17 H17C 109.5 . . ?
N1 C2 H2A 109.5 . . ?
N1 C2 H2B 109.5 . . ?
N1 C2 H2C 109.5 . . ?
H2A C2 H2B 109.5 . . ?
H2A C2 H2C 109.5 . . ?
H2B C2 H2C 109.5 . . ?
N3 C12 H12A 109.5 . . ?
N3 C12 H12B 109.5 . . ?
N3 C12 H12C 109.5 . . ?
H12A C12 H12B 109.5 . . ?
H12A C12 H12C 109.5 . . ?
H12B C12 H12C 109.5 . . ?
P1 C8 H8 105.7 . . ?
C9 C8 P1 110.2(6) . . ?
C9 C8 H8 105.7 . . ?
C10 C8 P1 117.7(6) . . ?
C10 C8 H8 105.7 . . ?
C10 C8 C9 111.0(7) . . ?
C8 C9 H9A 109.5 . . ?
C8 C9 H9B 109.5 . . ?
C8 C9 H9C 109.5 . . ?
H9A C9 H9B 109.5 . . ?
H9A C9 H9C 109.5 . . ?
H9B C9 H9C 109.5 . . ?
C5 C7 H7A 109.5 . . ?
C5 C7 H7B 109.5 . . ?
C5 C7 H7C 109.5 . . ?
H7A C7 H7B 109.5 . . ?
H7A C7 H7C 109.5 . . ?
H7B C7 H7C 109.5 . . ?
C8 C10 H10A 109.5 . . ?
C8 C10 H10B 109.5 . . ?
C8 C10 H10C 109.5 . . ?
H10A C10 H10B 109.5 . . ?
H10A C10 H10C 109.5 . . ?
H10B C10 H10C 109.5 . . ?

loop_
_geom_bond_atom_site_label_1
_geom_bond_atom_site_label_2
_geom_bond_distance
_geom_bond_site_symmetry_2
_geom_bond_publ_flag
U1 P2 2.9649(18) . ?
U1 P1 2.9793(19) . ?
U1 N3 2.863(5) . ?
U1 N2 2.248(5) . ?
U1 N1 2.814(6) . ?
U1 N4 2.270(5) . ?
U1 N5 2.336(7) . ?
U1 N10 2.498(7) . ?
U1 N8 2.545(7) . ?
P2 N4 1.665(6) . ?
P2 C15 1.881(8) . ?
P2 C18 1.854(8) . ?
P1 N2 1.664(6) . ?
P1 C5 1.863(8) . ?
P1 C8 1.859(9) . ?
N9 N8 1.166(7) . ?
N9 N8 1.166(7) 2_665 ?
N3 C13 1.482(9) . ?
N3 C11 1.478(9) . ?
N3 C12 1.473(10) . ?
N2 C4 1.458(8) . ?
N1 C3 1.486(9) . ?
N1 C1 1.465(9) . ?
N1 C2 1.466(11) . ?
N4 C14 1.451(8) . ?
N11 N10 1.170(7) . ?
N11 N10 1.170(7) 2_665 ?
C3 H3A 0.9900 . ?
C3 H3B 0.9900 . ?
C3 C4 1.501(10) . ?
N5 N6 1.189(9) . ?
C13 H13A 0.9900 . ?
C13 H13B 0.9900 . ?
C13 C14 1.503(10) . ?
N6 N7 1.145(10) . ?
C5 H5 1.0000 . ?
C5 C6 1.515(11) . ?
C5 C7 1.533(9) . ?
C15 H15 1.0000 . ?
C15 C16 1.505(11) . ?
C15 C17 1.530(10) . ?
C1 H1A 0.9800 . ?
C1 H1B 0.9800 . ?
C1 H1C 0.9800 . ?
C18 H18 1.0000 . ?
C18 C19 1.531(9) . ?
C18 C20 1.511(11) . ?
C11 H11A 0.9800 . ?
C11 H11B 0.9800 . ?
C11 H11C 0.9800 . ?
C6 H6A 0.9800 . ?
C6 H6B 0.9800 . ?
C6 H6C 0.9800 . ?
C19 H19A 0.9800 . ?
C19 H19B 0.9800 . ?
C19 H19C 0.9800 . ?
C16 H16A 0.9800 . ?
C16 H16B 0.9800 . ?
C16 H16C 0.9800 . ?
C14 H14A 0.9900 . ?
C14 H14B 0.9900 . ?
C20 H20A 0.9800 . ?
C20 H20B 0.9800 . ?
C20 H20C 0.9800 . ?
C4 H4A 0.9900 . ?
C4 H4B 0.9900 . ?
C17 H17A 0.9800 . ?
C17 H17B 0.9800 . ?
C17 H17C 0.9800 . ?
C2 H2A 0.9800 . ?
C2 H2B 0.9800 . ?
C2 H2C 0.9800 . ?
C12 H12A 0.9800 . ?
C12 H12B 0.9800 . ?
C12 H12C 0.9800 . ?
C8 H8 1.0000 . ?
C8 C9 1.542(11) . ?
C8 C10 1.529(10) . ?
C9 H9A 0.9800 . ?
C9 H9B 0.9800 . ?
C9 H9C 0.9800 . ?
C7 H7A 0.9800 . ?
C7 H7B 0.9800 . ?
C7 H7C 0.9800 . ?
C10 H10A 0.9800 . ?
C10 H10B 0.9800 . ?
C10 H10C 0.9800 . ?

loop_
_geom_torsion_atom_site_label_1
_geom_torsion_atom_site_label_2
_geom_torsion_atom_site_label_3
_geom_torsion_atom_site_label_4
_geom_torsion
_geom_torsion_site_symmetry_1
_geom_torsion_site_symmetry_2
_geom_torsion_site_symmetry_3
_geom_torsion_site_symmetry_4
_geom_torsion_publ_flag
U1 P2 N4 C14 -171.3(8) . . . . ?
U1 P2 C15 C16 -34.1(7) . . . . ?
U1 P2 C15 C17 89.3(6) . . . . ?
U1 P2 C18 C19 -130.0(6) . . . . ?
U1 P2 C18 C20 -6.4(8) . . . . ?
U1 P1 N2 C4 -163.9(8) . . . . ?
U1 P1 C5 C6 5.4(7) . . . . ?
U1 P1 C5 C7 127.3(6) . . . . ?
U1 P1 C8 C9 -94.9(6) . . . . ?
U1 P1 C8 C10 136.5(6) . . . . ?
U1 N3 C13 C14 49.7(6) . . . . ?
U1 N2 C4 C3 15.0(10) . . . . ?
U1 N1 C3 C4 48.9(7) . . . . ?
U1 N4 C14 C13 19.5(10) . . . . ?
P2 N4 C14 C13 -172.5(6) . . . . ?
P1 N2 C4 C3 173.4(6) . . . . ?
N3 C13 C14 N4 -48.2(9) . . . . ?
N2 P1 C5 C6 53.9(6) . . . . ?
N2 P1 C5 C7 175.8(6) . . . . ?
N2 P1 C8 C9 -146.2(5) . . . . ?
N2 P1 C8 C10 85.2(7) . . . . ?
N1 C3 C4 N2 -45.5(9) . . . . ?
N4 P2 C15 C16 19.0(6) . . . . ?
N4 P2 C15 C17 142.4(5) . . . . ?
N4 P2 C18 C19 178.4(6) . . . . ?
N4 P2 C18 C20 -58.0(7) . . . . ?
C5 P1 N2 U1 -133.2(3) . . . . ?
C5 P1 N2 C4 62.9(8) . . . . ?
C5 P1 C8 C9 99.8(6) . . . . ?
C5 P1 C8 C10 -28.8(7) . . . . ?
C15 P2 N4 U1 -122.2(3) . . . . ?
C15 P2 N4 C14 66.6(8) . . . . ?
C15 P2 C18 C19 63.9(7) . . . . ?
C15 P2 C18 C20 -172.4(6) . . . . ?
C1 N1 C3 C4 174.8(7) . . . . ?
C18 P2 N4 U1 127.9(3) . . . . ?
C18 P2 N4 C14 -43.4(8) . . . . ?
C18 P2 C15 C16 132.6(6) . . . . ?
C18 P2 C15 C17 -104.0(6) . . . . ?
C11 N3 C13 C14 172.0(6) . . . . ?
C2 N1 C3 C4 -67.6(8) . . . . ?
C12 N3 C13 C14 -69.6(7) . . . . ?
C8 P1 N2 U1 114.3(3) . . . . ?
C8 P1 N2 C4 -49.7(7) . . . . ?
C8 P1 C5 C6 167.6(6) . . . . ?
C8 P1 C5 C7 -70.4(7) . . . . ?
